data_2311651
loop_
_publ_author_name
'Joseph, Sumy'
'Sathishkumar, Ranganathan'

_publ_section_title
;
 Succinate esters: odd-even effects in melting points.
;
_journal_issue 'Pt 5'
_journal_name_full 'Acta crystallographica Section B, Structural science, crystal engineering and materials'
_journal_page_first 839
_journal_page_last 846
_journal_paper_doi 10.1107/S2052520614013730
_journal_volume 70
_journal_year 2014
_chemical_formula_moiety 'C6 H10 O4'
_chemical_formula_sum 'C6 H10 O4'
_chemical_formula_weight 146.14
_chemical_name_common 'Dimethyl succinate'
_space_group_IT_number 15
_space_group_name_Hall '-C 2yc'
_space_group_name_H-M_alt 'C 1 2/c 1'
_symmetry_cell_setting monoclinic
_symmetry_space_group_name_Hall '-C 2yc'
_symmetry_space_group_name_H-M 'C 1 2/c 1'
_atom_sites_solution_hydrogens geom
_atom_sites_solution_primary direct
_atom_sites_solution_secondary difmap
_cell_angle_alpha 90
_cell_angle_beta 139.71(3)
_cell_angle_gamma 90
_cell_formula_units_Z 4
_cell_length_a 12.555(7)
_cell_length_b 6.160(3)
_cell_length_c 14.163(6)
_cell_measurement_reflns_used 2027
_cell_measurement_temperature 90
_cell_measurement_theta_max 25.4
_cell_measurement_theta_min 3.3
_cell_volume 708.3(7)
_computing_cell_refinement 'Bruker SMART V5.628, (Bruker, 2004)'
_computing_data_collection 'Bruker SMART V5.628, (Bruker, 2004)'
_computing_data_reduction 'Bruker SAINT V6.45a, (Bruker, 2004)'
_computing_molecular_graphics 'Ortep-3 for Windows (Farrugia,'
_computing_publication_material 'PLATON (Spek, 2003)'
_computing_structure_refinement 'SHELXL-97 (Sheldrick, 1997)'
_computing_structure_solution 'SHELXTL V6.14 (Bruker, 2000)'
_diffrn_ambient_temperature 90
_diffrn_measured_fraction_theta_full 1.000
_diffrn_measured_fraction_theta_max 1.000
_diffrn_measurement_device_type 'Bruker SMART CCD area detector'
_diffrn_measurement_method '\f and \w scans'
_diffrn_radiation_monochromator graphite
_diffrn_radiation_source 'fine-focus sealed tube'
_diffrn_radiation_type MoK\a
_diffrn_radiation_wavelength 0.71073
_diffrn_reflns_av_R_equivalents 0.0214
_diffrn_reflns_av_sigmaI/netI 0.0120
_diffrn_reflns_limit_h_max 15
_diffrn_reflns_limit_h_min -15
_diffrn_reflns_limit_k_max 7
_diffrn_reflns_limit_k_min -7
_diffrn_reflns_limit_l_max 17
_diffrn_reflns_limit_l_min -17
_diffrn_reflns_number 3121
_diffrn_reflns_reduction_process
;
;
_diffrn_reflns_theta_full 25.39
_diffrn_reflns_theta_max 25.39
_diffrn_reflns_theta_min 3.30
_exptl_absorpt_coefficient_mu 0.116
_exptl_absorpt_correction_T_max 0.966
_exptl_absorpt_correction_T_min 0.961
_exptl_absorpt_correction_type multi-scan
_exptl_absorpt_process_details '(SADABS; Sheldrick, 1996)'
_exptl_crystal_colour colourless
_exptl_crystal_density_diffrn 1.370
_exptl_crystal_density_method 'Not Measured'
_exptl_crystal_description cylindrical
_exptl_crystal_F_000 312
_exptl_crystal_size_max 0.350
_exptl_crystal_size_mid 0.300
_exptl_crystal_size_min 0.300
_refine_diff_density_max 0.168
_refine_diff_density_min -0.309
_refine_ls_extinction_method none
_refine_ls_goodness_of_fit_ref 1.109
_refine_ls_hydrogen_treatment mixed
_refine_ls_matrix_type full
_refine_ls_number_parameters 66
_refine_ls_number_reflns 662
_refine_ls_number_restraints 0
_refine_ls_restrained_S_all 1.109
_refine_ls_R_factor_all 0.0373
_refine_ls_R_factor_gt 0.0356
_refine_ls_shift/su_max 0.000
_refine_ls_shift/su_mean 0.000
_refine_ls_structure_factor_coef Fsqd
_refine_ls_weighting_details 'calc w=1/[\s^2^(Fo^2^)+(0.0578P)^2^+0.4012P] where P=(Fo^2^+2Fc^2^)/3'
_refine_ls_weighting_scheme calc
_refine_ls_wR_factor_gt 0.0949
_refine_ls_wR_factor_ref 0.0966
_reflns_number_gt 623
_reflns_number_total 662
_reflns_threshold_expression >2\s(i)
_cod_data_source_file bm5064sup1.cif
_cod_data_source_block DMS
_cod_original_sg_symbol_H-M 'C 2/c'
_cod_database_code 2311651

loop_
_symmetry_equiv_pos_site_id
_symmetry_equiv_pos_as_xyz
1 x,y,z
2 -x,y,1/2-z
3 -x,-y,-z
4 x,-y,1/2+z
5 1/2+x,1/2+y,z
6 1/2-x,1/2+y,1/2-z
7 1/2-x,1/2-y,-z
8 1/2+x,1/2-y,1/2+z

loop_
_atom_site_aniso_label
_atom_site_aniso_U_11
_atom_site_aniso_U_22
_atom_site_aniso_U_33
_atom_site_aniso_U_12
_atom_site_aniso_U_13
_atom_site_aniso_U_23
O1 0.0156(5) 0.0199(5) 0.0289(6) 0.0019(3) 0.0141(5) 0.0019(4)
O2 0.0157(5) 0.0157(5) 0.0299(6) -0.0011(3) 0.0151(5) 0.0002(3)
C1 0.0139(6) 0.0168(7) 0.0188(6) 0.0013(5) 0.0107(6) 0.0011(5)
C2 0.0167(7) 0.0163(7) 0.0154(6) -0.0004(5) 0.0117(6) -0.0009(4)
C3 0.0160(6) 0.0200(7) 0.0257(7) -0.0039(5) 0.0140(6) -0.0020(5)

loop_
_atom_site_type_symbol
_atom_site_label
_atom_site_fract_x
_atom_site_fract_y
_atom_site_fract_z
_atom_site_U_iso_or_equiv
_atom_site_thermal_displace_type
_atom_site_occupancy
O O1 0.45361(11) 0.67374(14) 0.33826(10) 0.0250(3) Uani 1.000
O O2 0.56317(11) 0.33999(14) 0.41194(10) 0.0232(3) Uani 1.000
C C1 0.74455(15) 0.62853(19) 0.50392(14) 0.0187(4) Uani 1.000
C C2 0.57121(13) 0.55636(19) 0.40873(11) 0.0168(4) Uani 1.000
C C3 0.40171(16) 0.2527(2) 0.32484(15) 0.0229(4) Uani 1.000
H H1 0.814(2) 0.585(3) 0.6018(18) 0.026(4) Uiso 1.000
H H2 0.7810(19) 0.552(3) 0.4725(17) 0.026(4) Uiso 1.000
H H3 0.361(2) 0.317(3) 0.3537(19) 0.034(4) Uiso 1.000
H H4 0.328(2) 0.277(3) 0.2232(18) 0.025(4) Uiso 1.000
H H5 0.418(2) 0.099(3) 0.3445(18) 0.032(4) Uiso 1.000

loop_
_atom_type_symbol
_atom_type_description
_atom_type_scat_dispersion_real
_atom_type_scat_dispersion_imag
_atom_type_scat_source
O O 0.0106 0.0060 'International Tables Vol C Tables 4.2.6.8 and 6.1.1.4'
H H 0.0000 0.0000 'International Tables Vol C Tables 4.2.6.8 and 6.1.1.4'
C C 0.0033 0.0016 'International Tables Vol C Tables 4.2.6.8 and 6.1.1.4'

loop_
_geom_angle_atom_site_label_1
_geom_angle_atom_site_label_2
_geom_angle_atom_site_label_3
_geom_angle_site_symmetry_1
_geom_angle
_geom_angle_publ_flag
C2 O2 C3 . 115.61(13) yes
C1 C1 C2 7_666 112.03(14) no
O1 C2 O2 . 123.28(16) yes
O1 C2 C1 . 125.78(12) yes
O2 C2 C1 . 110.95(13) yes
C2 C1 H1 . 108.2(18) no
C2 C1 H2 . 108.1(12) no
H1 C1 H2 . 107.6(19) no
C1 C1 H1 7_666 110.5(11) no
C1 C1 H2 7_666 110.3(13) no
O2 C3 H3 . 109.9(14) no
O2 C3 H4 . 110.0(17) no
O2 C3 H5 . 105.5(16) no
H3 C3 H4 . 111(2) no
H3 C3 H5 . 111(2) no
H4 C3 H5 . 109.7(15) no

loop_
_geom_bond_atom_site_label_1
_geom_bond_atom_site_label_2
_geom_bond_site_symmetry_2
_geom_bond_distance
_geom_bond_publ_flag
O1 C2 . 1.205(2) yes
O2 C2 . 1.3400(17) yes
O2 C3 . 1.451(3) yes
C1 C2 . 1.508(3) no
C1 C1 7_666 1.5145(19) no
C1 H1 . 0.954(17) no
C1 H2 . 0.97(3) no
C3 H3 . 0.95(3) no
C3 H4 . 0.959(18) no
C3 H5 . 0.964(18) no

loop_
_geom_contact_atom_site_label_1
_geom_contact_atom_site_label_2
_geom_contact_distance
_geom_contact_site_symmetry_2
_geom_contact_publ_flag
O1 C1 3.371(3) 2_655 no
O1 C2 3.346(3) 2_655 no
O1 C3 3.123(3) 6_555 no
O2 C1 3.345(3) 7_656 no
O1 H3 2.57(2) . no
O1 H5 2.670(19) 1_565 no
O1 H3 2.72(3) 6_555 no
O1 H4 2.682(18) . no
O1 H2 2.74(2) 7_666 no
O1 H1 2.746(19) 8_464 no
O1 H1 2.77(3) 7_666 no
O2 H2 2.730(19) 7_656 no
C1 O1 3.371(3) 2_655 no
C1 O2 3.345(3) 7_656 no
C2 O1 3.346(3) 2_655 no
C2 C2 3.339(3) 2_655 no
C3 O1 3.123(3) 6_545 no
C2 H3 2.88(2) 3_666 no
H1 O1 2.77(3) 7_666 no
H1 O1 2.746(19) 8_565 no
H2 H4 2.58(3) 2_655 no
H2 O1 2.74(2) 7_666 no
H2 O2 2.730(19) 7_656 no
H3 O1 2.57(2) . no
H3 C2 2.88(2) 3_666 no
H3 O1 2.72(3) 6_545 no
H4 O1 2.682(18) . no
H4 H2 2.58(3) 2_655 no
H5 O1 2.670(19) 1_545 no

loop_
_geom_torsion_atom_site_label_1
_geom_torsion_atom_site_label_2
_geom_torsion_atom_site_label_3
_geom_torsion_atom_site_label_4
_geom_torsion_site_symmetry_1
_geom_torsion_site_symmetry_3
_geom_torsion_site_symmetry_4
_geom_torsion
_geom_torsion_publ_flag
C3 O2 C2 O1 . . . -0.5(2) no
C3 O2 C2 C1 . . . 179.49(14) no
C2 C1 C1 C2 . 7_666 7_666 180.00(13) no
C1 C1 C2 O1 7_666 . . -3.1(2) no
C1 C1 C2 O2 7_666 . . 177.01(14) no
